data_7159202
loop_
_publ_author_name
'Nalawade, Sachin A.'
'Singh, Manjeet'
'Puneeth Kumar, DRGKoppalu R'
'Dey, Sanjit'
'Gopi, Hosahudya N.'

_publ_section_title
;
 Stereoselective synthesis of backbone extended &#x3c0;-conjugated amino
 esters.
;
_journal_issue 12
_journal_name_full 'Organic &amp; biomolecular chemistry'
_journal_page_first 2586
_journal_page_last 2595
_journal_paper_doi 10.1039/d3ob00090g
_journal_volume 21
_journal_year 2023
_chemical_formula_moiety 'C23 H36 N2 O5'
_chemical_formula_sum 'C23 H36 N2 O5'
_chemical_formula_weight 420.54
_chemical_name_common
'(ethyl (2E,4E)-6-((2E,4E)-6-((tert-butoxycarbonyl)amino)-6-methylhepta-2,4-dienamido)-6-methylhepta-2,4-dienoate)'
_chemical_name_systematic
'(ethyl (2E,4E)-6-((2E,4E)-6-((tert-butoxycarbonyl)amino)-6-methylhepta-2,4-dienamido)-6-methylhepta-2,4-dienoate)'
_space_group_crystal_system orthorhombic
_space_group_IT_number 33
_space_group_name_Hall 'P 2c -2n'
_space_group_name_H-M_alt 'P n a 21'
_atom_sites_solution_hydrogens geom
_audit_creation_method SHELXL-2018/3
_audit_update_record
;
2022-12-14 deposited with the CCDC.	2023-03-01 downloaded from the CCDC.
;
_cell_angle_alpha 90
_cell_angle_beta 90
_cell_angle_gamma 90
_cell_formula_units_Z 4
_cell_length_a 9.447(4)
_cell_length_b 7.160(3)
_cell_length_c 36.118(16)
_cell_measurement_reflns_used 6159
_cell_measurement_temperature 100(2)
_cell_measurement_theta_max 28.656
_cell_measurement_theta_min 2.256
_cell_volume 2443.0(18)
_computing_structure_refinement 'SHELXL-2018/3 (Sheldrick, 2018)'
_computing_structure_solution 'SHELXT 2014/5 (Sheldrick, 2014)'
_diffrn_ambient_temperature 100(2)
_diffrn_measured_fraction_theta_full 1.000
_diffrn_measured_fraction_theta_max 0.987
_diffrn_measurement_device_type microfocus
_diffrn_measurement_method APEXIII
_diffrn_radiation_type MoK\a
_diffrn_radiation_wavelength 0.71073
_diffrn_reflns_av_R_equivalents 0.0837
_diffrn_reflns_av_unetI/netI 0.0626
_diffrn_reflns_Laue_measured_fraction_full 1.000
_diffrn_reflns_Laue_measured_fraction_max 0.987
_diffrn_reflns_limit_h_max 8
_diffrn_reflns_limit_h_min -12
_diffrn_reflns_limit_k_max 9
_diffrn_reflns_limit_k_min -9
_diffrn_reflns_limit_l_max 48
_diffrn_reflns_limit_l_min -48
_diffrn_reflns_number 33779
_diffrn_reflns_point_group_measured_fraction_full 0.998
_diffrn_reflns_point_group_measured_fraction_max 0.978
_diffrn_reflns_theta_full 25.242
_diffrn_reflns_theta_max 28.656
_diffrn_reflns_theta_min 2.256
_diffrn_source 'fine-focus sealed tube'
_exptl_absorpt_coefficient_mu 0.080
_exptl_absorpt_correction_T_max 0.996
_exptl_absorpt_correction_T_min 0.991
_exptl_absorpt_correction_type multi-scan
_exptl_absorpt_process_details SADABS,2008
_exptl_crystal_colour colourless
_exptl_crystal_density_diffrn 1.143
_exptl_crystal_description plate
_exptl_crystal_F_000 912.0
_exptl_crystal_size_max 0.2
_exptl_crystal_size_mid 0.09
_exptl_crystal_size_min 0.05
_refine_diff_density_max 0.477
_refine_diff_density_min -0.238
_refine_diff_density_rms 0.073
_refine_ls_abs_structure_details
;
 Flack x determined using 1664 quotients [(I+)-(I-)]/[(I+)+(I-)]
 (Parsons, Flack and Wagner, Acta Cryst. B69 (2013) 249-259).
;
_refine_ls_abs_structure_Flack 0.2(7)
_refine_ls_extinction_coef 0.013(2)
_refine_ls_extinction_expression Fc^*^=kFc[1+0.001xFc^2^\l^3^/sin(2\q)]^-1/4^
_refine_ls_extinction_method 'SHELXL-2018/3 (Sheldrick 2018)'
_refine_ls_goodness_of_fit_ref 1.041
_refine_ls_hydrogen_treatment constr
_refine_ls_matrix_type full
_refine_ls_number_parameters 280
_refine_ls_number_reflns 6159
_refine_ls_number_restraints 1
_refine_ls_restrained_S_all 1.041
_refine_ls_R_factor_all 0.0956
_refine_ls_R_factor_gt 0.0652
_refine_ls_shift/su_max 0.000
_refine_ls_shift/su_mean 0.000
_refine_ls_structure_factor_coef Fsqd
_refine_ls_weighting_details 'w=1/[\s^2^(Fo^2^)+(0.0798P)^2^+0.8602P] where P=(Fo^2^+2Fc^2^)/3'
_refine_ls_weighting_scheme calc
_refine_ls_wR_factor_gt 0.1504
_refine_ls_wR_factor_ref 0.1664
_reflns_Friedel_coverage 0.953
_reflns_Friedel_fraction_full 0.995
_reflns_Friedel_fraction_max 0.969
_reflns_number_gt 4461
_reflns_number_total 6159
_reflns_threshold_expression 'I > 2\s(I)'
_cod_data_source_file d3ob00090g2.cif
_cod_data_source_block 9a
_cod_depositor_comments 'Adding full bibliography for 7159200--7159209.cif.'
_cod_original_cell_volume 2443.1(19)
_cod_database_code 7159202
_shelx_shelxl_version_number 2018/3
_shelx_space_group_comment
;
The symmetry employed for this shelxl refinement is uniquely defined
by the following loop, which should always be used as a source of
symmetry information in preference to the above space-group names.
They are only intended as comments.
;
_shelx_estimated_absorpt_t_min 0.991
_shelx_estimated_absorpt_t_max 0.996
_exptl_absorpt_special_details multi-scan

loop_
_space_group_symop_operation_xyz
'x, y, z'
'-x, -y, z+1/2'
'x+1/2, -y+1/2, z'
'-x+1/2, y+1/2, z+1/2'

loop_
_atom_site_label
_atom_site_type_symbol
_atom_site_fract_x
_atom_site_fract_y
_atom_site_fract_z
_atom_site_U_iso_or_equiv
_atom_site_adp_type
_atom_site_occupancy
_atom_site_site_symmetry_order
_atom_site_calc_flag
_atom_site_refinement_flags_posn
_atom_site_refinement_flags_adp
_atom_site_refinement_flags_occupancy
_atom_site_disorder_assembly
_atom_site_disorder_group
O3 O 0.2161(3) 0.1785(4) 0.46681(8) 0.0267(6) Uani 1 1 d . . . . .
O1 O 0.6553(3) -0.0396(5) 0.31513(9) 0.0356(7) Uani 1 1 d . . . . .
O5 O 0.2557(3) 0.6652(5) 0.66423(8) 0.0372(8) Uani 1 1 d . . . . .
O4 O 0.0695(3) 0.6469(5) 0.62417(8) 0.0371(8) Uani 1 1 d . . . . .
N1 N -0.0112(3) 0.1835(4) 0.44658(9) 0.0214(7) Uani 1 1 d . . . . .
H1 H -0.090718 0.241352 0.448158 0.026 Uiso 1 1 calc R U . . .
N2 N 0.2493(3) 0.8568(5) 0.61640(10) 0.0299(8) Uani 1 1 d . . . . .
H2 H 0.317491 0.912774 0.627601 0.036 Uiso 1 1 calc R U . . .
O2 O 0.4955(4) 0.1660(6) 0.29612(12) 0.0578(11) Uani 1 1 d . . . . .
C6 C 0.2250(4) -0.0077(5) 0.38569(12) 0.0271(9) Uani 1 1 d . . . . .
H6 H 0.257591 -0.095813 0.402569 0.033 Uiso 1 1 calc R U . . .
C3 C 0.5313(5) 0.0465(6) 0.31751(13) 0.0317(9) Uani 1 1 d . . . . .
C7 C -0.0058(4) 0.0194(5) 0.42178(11) 0.0220(8) Uani 1 1 d . . . . .
C11 C 0.0962(4) 0.2506(5) 0.46681(11) 0.0212(8) Uani 1 1 d . . . . .
C13 C 0.1578(4) 0.5075(5) 0.50913(11) 0.0218(8) Uani 1 1 d . . . . .
H13 H 0.248804 0.458130 0.509704 0.026 Uiso 1 1 calc R U . . .
C4 C 0.4479(5) -0.0154(6) 0.34944(12) 0.0293(9) Uani 1 1 d . . . . .
H4 H 0.488530 -0.097962 0.366231 0.035 Uiso 1 1 calc R U . . .
C18 C 0.0621(4) 1.0056(6) 0.57891(13) 0.0298(9) Uani 1 1 d . . . . .
H18A H -0.005095 0.916056 0.587978 0.045 Uiso 1 1 calc R U . . .
H18B H 0.036854 1.041777 0.554180 0.045 Uiso 1 1 calc R U . . .
H18C H 0.061681 1.113634 0.594662 0.045 Uiso 1 1 calc R U . . .
C8 C -0.1531(4) 0.0010(6) 0.40469(12) 0.0260(8) Uani 1 1 d . . . . .
H8A H -0.220674 -0.026287 0.423784 0.039 Uiso 1 1 calc R U . . .
H8B H -0.152847 -0.098312 0.386834 0.039 Uiso 1 1 calc R U . . .
H8C H -0.178214 0.116009 0.392722 0.039 Uiso 1 1 calc R U . . .
C20 C 0.2110(5) 0.5067(6) 0.68724(12) 0.0318(10) Uani 1 1 d . . . . .
C12 C 0.0613(4) 0.4199(5) 0.48859(11) 0.0230(8) Uani 1 1 d . . . . .
H12 H -0.030591 0.466252 0.487895 0.028 Uiso 1 1 calc R U . . .
C9 C 0.0981(4) 0.0636(6) 0.39110(12) 0.0286(9) Uani 1 1 d . . . . .
H9 H 0.068611 0.152184 0.373915 0.034 Uiso 1 1 calc R U . . .
C14 C 0.1303(4) 0.6756(6) 0.53078(11) 0.0247(8) Uani 1 1 d . . . . .
H14 H 0.041773 0.731705 0.528904 0.030 Uiso 1 1 calc R U . . .
C2 C 0.7426(5) 0.0078(7) 0.28383(13) 0.0317(10) Uani 1 1 d . . . . .
H2A H 0.765032 0.139934 0.284218 0.038 Uiso 1 1 calc R U . . .
H2B H 0.692993 -0.019814 0.260959 0.038 Uiso 1 1 calc R U . . .
C19 C 0.1819(4) 0.7163(7) 0.63400(12) 0.0314(9) Uani 1 1 d . . . . .
C16 C 0.2108(4) 0.9183(6) 0.57877(11) 0.0262(9) Uani 1 1 d . . . . .
C10 C 0.0305(5) -0.1547(5) 0.44397(12) 0.0302(9) Uani 1 1 d . . . . .
H10A H 0.117439 -0.134948 0.457157 0.045 Uiso 1 1 calc R U . . .
H10B H 0.041067 -0.258932 0.427479 0.045 Uiso 1 1 calc R U . . .
H10C H -0.044154 -0.180170 0.461292 0.045 Uiso 1 1 calc R U . . .
C15 C 0.2261(4) 0.7525(6) 0.55309(12) 0.0277(8) Uani 1 1 d . . . . .
H15 H 0.314938 0.696442 0.552872 0.033 Uiso 1 1 calc R U . . .
C5 C 0.3170(5) 0.0422(6) 0.35516(12) 0.0302(9) Uani 1 1 d . . . . .
H5 H 0.279692 0.123826 0.337666 0.036 Uiso 1 1 calc R U . . .
C23 C 0.3283(6) 0.4987(8) 0.71607(14) 0.0448(12) Uani 1 1 d . . . . .
H23A H 0.417497 0.478904 0.703965 0.067 Uiso 1 1 calc R U . . .
H23B H 0.310276 0.397744 0.732923 0.067 Uiso 1 1 calc R U . . .
H23C H 0.331062 0.614279 0.729510 0.067 Uiso 1 1 calc R U . . .
C17 C 0.3188(5) 1.0680(7) 0.56802(13) 0.0332(10) Uani 1 1 d . . . . .
H17A H 0.312528 1.170715 0.585038 0.050 Uiso 1 1 calc R U . . .
H17B H 0.299207 1.111441 0.543400 0.050 Uiso 1 1 calc R U . . .
H17C H 0.412370 1.015970 0.568887 0.050 Uiso 1 1 calc R U . . .
C21 C 0.2132(7) 0.3314(8) 0.66438(16) 0.0574(15) Uani 1 1 d . . . . .
H21A H 0.139664 0.336975 0.646072 0.086 Uiso 1 1 calc R U . . .
H21B H 0.198054 0.225284 0.680136 0.086 Uiso 1 1 calc R U . . .
H21C H 0.303364 0.319898 0.652326 0.086 Uiso 1 1 calc R U . . .
C1 C 0.8756(5) -0.1056(8) 0.28625(15) 0.0488(13) Uani 1 1 d . . . . .
H1A H 0.922824 -0.079174 0.309189 0.073 Uiso 1 1 calc R U . . .
H1B H 0.936716 -0.074215 0.265948 0.073 Uiso 1 1 calc R U . . .
H1C H 0.852411 -0.236023 0.285150 0.073 Uiso 1 1 calc R U . . .
C22 C 0.0702(7) 0.5413(11) 0.70531(17) 0.0633(18) Uani 1 1 d . . . . .
H22A H 0.072447 0.658912 0.718047 0.095 Uiso 1 1 calc R U . . .
H22B H 0.050732 0.443119 0.722691 0.095 Uiso 1 1 calc R U . . .
H22C H -0.002523 0.543844 0.686758 0.095 Uiso 1 1 calc R U . . .

loop_
_atom_site_aniso_label
_atom_site_aniso_U_11
_atom_site_aniso_U_22
_atom_site_aniso_U_33
_atom_site_aniso_U_23
_atom_site_aniso_U_13
_atom_site_aniso_U_12
O3 0.0190(12) 0.0290(14) 0.0320(15) 0.0000(13) 0.0007(11) 0.0008(11)
O1 0.0296(15) 0.0467(19) 0.0305(16) 0.0092(15) 0.0101(13) 0.0019(14)
O5 0.0380(16) 0.0441(19) 0.0297(16) 0.0074(15) -0.0123(14) -0.0086(15)
O4 0.0250(14) 0.053(2) 0.0330(16) 0.0006(15) -0.0050(13) -0.0115(14)
N1 0.0200(15) 0.0185(15) 0.0258(17) -0.0019(14) -0.0001(13) 0.0006(12)
N2 0.0218(15) 0.039(2) 0.0293(18) -0.0060(16) -0.0084(14) -0.0053(15)
O2 0.055(2) 0.066(3) 0.052(2) 0.025(2) 0.0229(18) 0.025(2)
C6 0.031(2) 0.0210(19) 0.030(2) 0.0021(17) 0.0047(17) 0.0006(16)
C3 0.032(2) 0.035(2) 0.027(2) -0.002(2) 0.0024(18) 0.0016(18)
C7 0.0246(18) 0.0197(19) 0.0218(19) -0.0026(15) -0.0005(15) 0.0015(15)
C11 0.0201(16) 0.0184(17) 0.0253(19) 0.0024(16) 0.0010(15) -0.0003(14)
C13 0.0201(17) 0.0214(18) 0.0239(19) 0.0005(15) 0.0013(15) -0.0011(15)
C4 0.033(2) 0.028(2) 0.027(2) 0.0010(18) 0.0066(17) -0.0043(17)
C18 0.0262(19) 0.032(2) 0.031(2) -0.0094(18) -0.0046(17) 0.0047(17)
C8 0.0283(19) 0.0222(19) 0.028(2) -0.0018(16) -0.0036(17) -0.0024(16)
C20 0.032(2) 0.038(2) 0.025(2) 0.0019(19) -0.0004(18) 0.0004(18)
C12 0.0186(17) 0.0238(19) 0.0267(19) -0.0016(17) 0.0027(15) 0.0010(14)
C9 0.034(2) 0.025(2) 0.026(2) 0.0014(18) 0.0034(17) 0.0024(17)
C14 0.0206(18) 0.026(2) 0.027(2) -0.0013(17) -0.0017(15) 0.0016(16)
C2 0.029(2) 0.038(2) 0.028(2) 0.0003(18) 0.0115(16) -0.0002(18)
C19 0.0225(19) 0.039(2) 0.032(2) -0.0039(19) -0.0048(17) -0.0002(18)
C16 0.0215(18) 0.032(2) 0.026(2) -0.0060(18) -0.0031(16) -0.0007(15)
C10 0.040(2) 0.0197(18) 0.031(2) 0.0009(17) 0.0005(18) 0.0028(16)
C15 0.0227(18) 0.028(2) 0.032(2) -0.0012(18) -0.0023(17) 0.0011(16)
C5 0.032(2) 0.032(2) 0.027(2) -0.0009(18) 0.0024(17) 0.0063(18)
C23 0.046(3) 0.051(3) 0.038(3) 0.007(2) -0.013(2) -0.002(2)
C17 0.030(2) 0.033(2) 0.036(2) 0.001(2) -0.0001(18) -0.0040(18)
C21 0.086(4) 0.040(3) 0.045(3) -0.008(3) -0.017(3) 0.005(3)
C1 0.039(3) 0.059(3) 0.048(3) 0.009(3) 0.012(2) 0.010(2)
C22 0.049(3) 0.102(5) 0.039(3) 0.013(3) 0.009(2) 0.010(3)

loop_
_atom_type_symbol
_atom_type_description
_atom_type_scat_dispersion_real
_atom_type_scat_dispersion_imag
_atom_type_scat_source
C C 0.0033 0.0016 'International Tables Vol C Tables 4.2.6.8 and 6.1.1.4'
H H 0.0000 0.0000 'International Tables Vol C Tables 4.2.6.8 and 6.1.1.4'
N N 0.0061 0.0033 'International Tables Vol C Tables 4.2.6.8 and 6.1.1.4'
O O 0.0106 0.0060 'International Tables Vol C Tables 4.2.6.8 and 6.1.1.4'

loop_
_geom_angle_atom_site_label_1
_geom_angle_atom_site_label_2
_geom_angle_atom_site_label_3
_geom_angle
_geom_angle_site_symmetry_1
_geom_angle_site_symmetry_3
_geom_angle_publ_flag
C3 O1 C2 116.6(4) . . ?
C19 O5 C20 121.3(3) . . ?
C11 N1 C7 126.2(3) . . ?
C11 N1 H1 116.9 . . ?
C7 N1 H1 116.9 . . ?
C19 N2 C16 122.7(3) . . ?
C19 N2 H2 118.6 . . ?
C16 N2 H2 118.6 . . ?
C9 C6 C5 124.3(4) . . ?
C9 C6 H6 117.9 . . ?
C5 C6 H6 117.9 . . ?
O2 C3 O1 122.5(4) . . ?
O2 C3 C4 124.8(4) . . ?
O1 C3 C4 112.7(4) . . ?
N1 C7 C9 107.4(3) . . ?
N1 C7 C10 109.9(3) . . ?
C9 C7 C10 114.3(3) . . ?
N1 C7 C8 106.4(3) . . ?
C9 C7 C8 108.2(3) . . ?
C10 C7 C8 110.3(3) . . ?
O3 C11 N1 122.7(4) . . ?
O3 C11 C12 122.8(3) . . ?
N1 C11 C12 114.5(3) . . ?
C12 C13 C14 124.4(4) . . ?
C12 C13 H13 117.8 . . ?
C14 C13 H13 117.8 . . ?
C5 C4 C3 122.2(4) . . ?
C5 C4 H4 118.9 . . ?
C3 C4 H4 118.9 . . ?
C16 C18 H18A 109.5 . . ?
C16 C18 H18B 109.5 . . ?
H18A C18 H18B 109.5 . . ?
C16 C18 H18C 109.5 . . ?
H18A C18 H18C 109.5 . . ?
H18B C18 H18C 109.5 . . ?
C7 C8 H8A 109.5 . . ?
C7 C8 H8B 109.5 . . ?
H8A C8 H8B 109.5 . . ?
C7 C8 H8C 109.5 . . ?
H8A C8 H8C 109.5 . . ?
H8B C8 H8C 109.5 . . ?
O5 C20 C21 109.3(4) . . ?
O5 C20 C22 111.9(4) . . ?
C21 C20 C22 112.9(5) . . ?
O5 C20 C23 101.9(4) . . ?
C21 C20 C23 109.5(4) . . ?
C22 C20 C23 110.7(4) . . ?
C13 C12 C11 121.9(3) . . ?
C13 C12 H12 119.0 . . ?
C11 C12 H12 119.0 . . ?
C6 C9 C7 128.1(4) . . ?
C6 C9 H9 115.9 . . ?
C7 C9 H9 115.9 . . ?
C15 C14 C13 123.0(4) . . ?
C15 C14 H14 118.5 . . ?
C13 C14 H14 118.5 . . ?
O1 C2 C1 107.9(4) . . ?
O1 C2 H2A 110.1 . . ?
C1 C2 H2A 110.1 . . ?
O1 C2 H2B 110.1 . . ?
C1 C2 H2B 110.1 . . ?
H2A C2 H2B 108.4 . . ?
O4 C19 O5 125.0(4) . . ?
O4 C19 N2 125.1(4) . . ?
O5 C19 N2 109.9(3) . . ?
N2 C16 C15 107.9(3) . . ?
N2 C16 C17 106.2(3) . . ?
C15 C16 C17 109.3(3) . . ?
N2 C16 C18 110.1(3) . . ?
C15 C16 C18 114.1(3) . . ?
C17 C16 C18 108.9(4) . . ?
C7 C10 H10A 109.5 . . ?
C7 C10 H10B 109.5 . . ?
H10A C10 H10B 109.5 . . ?
C7 C10 H10C 109.5 . . ?
H10A C10 H10C 109.5 . . ?
H10B C10 H10C 109.5 . . ?
C14 C15 C16 129.1(4) . . ?
C14 C15 H15 115.5 . . ?
C16 C15 H15 115.5 . . ?
C4 C5 C6 127.2(4) . . ?
C4 C5 H5 116.4 . . ?
C6 C5 H5 116.4 . . ?
C20 C23 H23A 109.5 . . ?
C20 C23 H23B 109.5 . . ?
H23A C23 H23B 109.5 . . ?
C20 C23 H23C 109.5 . . ?
H23A C23 H23C 109.5 . . ?
H23B C23 H23C 109.5 . . ?
C16 C17 H17A 109.5 . . ?
C16 C17 H17B 109.5 . . ?
H17A C17 H17B 109.5 . . ?
C16 C17 H17C 109.5 . . ?
H17A C17 H17C 109.5 . . ?
H17B C17 H17C 109.5 . . ?
C20 C21 H21A 109.5 . . ?
C20 C21 H21B 109.5 . . ?
H21A C21 H21B 109.5 . . ?
C20 C21 H21C 109.5 . . ?
H21A C21 H21C 109.5 . . ?
H21B C21 H21C 109.5 . . ?
C2 C1 H1A 109.5 . . ?
C2 C1 H1B 109.5 . . ?
H1A C1 H1B 109.5 . . ?
C2 C1 H1C 109.5 . . ?
H1A C1 H1C 109.5 . . ?
H1B C1 H1C 109.5 . . ?
C20 C22 H22A 109.5 . . ?
C20 C22 H22B 109.5 . . ?
H22A C22 H22B 109.5 . . ?
C20 C22 H22C 109.5 . . ?
H22A C22 H22C 109.5 . . ?
H22B C22 H22C 109.5 . . ?

loop_
_geom_bond_atom_site_label_1
_geom_bond_atom_site_label_2
_geom_bond_distance
_geom_bond_site_symmetry_2
_geom_bond_publ_flag
O3 C11 1.245(4) . ?
O1 C3 1.327(5) . ?
O1 C2 1.440(5) . ?
O5 C19 1.346(5) . ?
O5 C20 1.469(5) . ?
O4 C19 1.225(5) . ?
N1 C11 1.339(5) . ?
N1 C7 1.479(5) . ?
N1 H1 0.8600 . ?
N2 C19 1.349(6) . ?
N2 C16 1.474(5) . ?
N2 H2 0.8600 . ?
O2 C3 1.201(6) . ?
C6 C9 1.318(6) . ?
C6 C5 1.449(6) . ?
C6 H6 0.9300 . ?
C3 C4 1.465(6) . ?
C7 C9 1.513(6) . ?
C7 C10 1.521(6) . ?
C7 C8 1.528(5) . ?
C11 C12 1.482(5) . ?
C13 C12 1.332(5) . ?
C13 C14 1.459(5) . ?
C13 H13 0.9300 . ?
C4 C5 1.320(6) . ?
C4 H4 0.9300 . ?
C18 C16 1.538(5) . ?
C18 H18A 0.9600 . ?
C18 H18B 0.9600 . ?
C18 H18C 0.9600 . ?
C8 H8A 0.9600 . ?
C8 H8B 0.9600 . ?
C8 H8C 0.9600 . ?
C20 C21 1.503(7) . ?
C20 C22 1.502(7) . ?
C20 C23 1.522(6) . ?
C12 H12 0.9300 . ?
C9 H9 0.9300 . ?
C14 C15 1.331(6) . ?
C14 H14 0.9300 . ?
C2 C1 1.498(7) . ?
C2 H2A 0.9700 . ?
C2 H2B 0.9700 . ?
C16 C15 1.513(6) . ?
C16 C17 1.530(6) . ?
C10 H10A 0.9600 . ?
C10 H10B 0.9600 . ?
C10 H10C 0.9600 . ?
C15 H15 0.9300 . ?
C5 H5 0.9300 . ?
C23 H23A 0.9600 . ?
C23 H23B 0.9600 . ?
C23 H23C 0.9600 . ?
C17 H17A 0.9600 . ?
C17 H17B 0.9600 . ?
C17 H17C 0.9600 . ?
C21 H21A 0.9600 . ?
C21 H21B 0.9600 . ?
C21 H21C 0.9600 . ?
C1 H1A 0.9600 . ?
C1 H1B 0.9600 . ?
C1 H1C 0.9600 . ?
C22 H22A 0.9600 . ?
C22 H22B 0.9600 . ?
C22 H22C 0.9600 . ?
